data_7044758
loop_
_publ_author_name
'Barrado, Alejandro G.'
'Bayne, Julia M.'
'Johnstone, Timothy C.'
'Lehmann, Christian W.'
'Stephan, Douglas W.'
'Alcarazo, Manuel'

_publ_section_title
;
 Dicationic phosphonium salts: Lewis acid initiators for the
 Mukaiyama-aldol reaction
;
_journal_name_full 'Dalton Transactions'
_journal_paper_doi 10.1039/C7DT03197A
_journal_year 2017
_chemical_compound_source dichloromethane,acetonitrile
_chemical_formula_moiety 'C32 H42 N3 P, 2(B F4), C2 H3 N'
_chemical_formula_sum 'C34 H45 B2 F8 N4 P'
_chemical_formula_weight 714.33
_space_group_crystal_system triclinic
_space_group_IT_number 2
_space_group_name_Hall '-P 1'
_space_group_name_H-M_alt 'P -1'
_symmetry_cell_setting triclinic
_symmetry_Int_Tables_number 2
_symmetry_space_group_name_Hall '-P 1'
_symmetry_space_group_name_H-M 'P -1'
_atom_sites_solution_hydrogens geom
_atom_sites_solution_primary direct
_atom_sites_solution_secondary difmap
_audit_block_code GAA-GA-122-02
_audit_creation_date 2014-06-13
_audit_creation_method
;
Olex2 1.2
(compiled 2014.05.21 svn.r2940 for OlexSys, GUI svn.r4846)
;
_audit_update_record
;
2017-10-27 deposited with the CCDC.
2017-11-14 downloaded from the CCDC.
;
_cell_angle_alpha 113.338(3)
_cell_angle_beta 90.980(3)
_cell_angle_gamma 93.392(3)
_cell_formula_units_Z 4
_cell_length_a 10.7253(19)
_cell_length_b 18.314(3)
_cell_length_c 20.167(4)
_cell_measurement_reflns_used 9884
_cell_measurement_temperature 100
_cell_measurement_theta_max 28.4863
_cell_measurement_theta_min 2.1835
_cell_volume 3627.2(11)
_computing_cell_refinement 'SAINT software (Bruker AXS, 2004)'
_computing_data_collection 'APEX2 (Bruker AXS, 2005-2013)'
_computing_data_reduction 'SAINT software (Bruker AXS, 2004)'
_computing_molecular_graphics 'DIAMOND (Crystal Impact GbR, 1997-2012)'
_computing_publication_material 'Olex2 (Dolomanov et al., 2009)'
_computing_structure_refinement 'SHELXL (G. M. Sheldrick, 2013)'
_computing_structure_solution 'SHELXS (G. M. Sheldrick, 2013)'
_diffrn_ambient_temperature 100
_diffrn_detector_area_resol_mean 66.67
_diffrn_measured_fraction_theta_full 0.998
_diffrn_measured_fraction_theta_max 0.991
_diffrn_measurement_device_type 'Bruker-AXS Kappa Mach3 APEX-II'
_diffrn_measurement_method 'CCD \f- and \w-scans'
_diffrn_radiation_monochromator 'Incoatec Helios mirrors'
_diffrn_radiation_type Mo-K\a
_diffrn_radiation_wavelength 0.71073
_diffrn_reflns_av_R_equivalents 0.0628
_diffrn_reflns_av_unetI/netI 0.0576
_diffrn_reflns_Laue_measured_fraction_full 0.998
_diffrn_reflns_Laue_measured_fraction_max 0.991
_diffrn_reflns_limit_h_max 13
_diffrn_reflns_limit_h_min -13
_diffrn_reflns_limit_k_max 23
_diffrn_reflns_limit_k_min -23
_diffrn_reflns_limit_l_max 25
_diffrn_reflns_limit_l_min -25
_diffrn_reflns_number 63233
_diffrn_reflns_point_group_measured_fraction_full 0.998
_diffrn_reflns_point_group_measured_fraction_max 0.991
_diffrn_reflns_theta_full 25.242
_diffrn_reflns_theta_max 26.915
_diffrn_reflns_theta_min 1.904
_diffrn_source 1\mS
_diffrn_standards_number 0
_exptl_absorpt_coefficient_mu 0.147
_exptl_absorpt_correction_T_max 0.98811
_exptl_absorpt_correction_T_min 0.93860
_exptl_absorpt_correction_type gaussian
_exptl_absorpt_process_details 'SADABS (Bruker AXS, 2012)'
_exptl_crystal_colour colourless
_exptl_crystal_density_diffrn 1.308
_exptl_crystal_description plate
_exptl_crystal_F_000 1496
_exptl_crystal_size_max 0.36
_exptl_crystal_size_mid 0.25
_exptl_crystal_size_min 0.05
_refine_diff_density_max 1.644
_refine_diff_density_min -0.838
_refine_diff_density_rms 0.091
_refine_ls_extinction_method none
_refine_ls_goodness_of_fit_ref 1.033
_refine_ls_hydrogen_treatment constr
_refine_ls_matrix_type full
_refine_ls_number_parameters 890
_refine_ls_number_reflns 15574
_refine_ls_number_restraints 0
_refine_ls_restrained_S_all 1.033
_refine_ls_R_factor_all 0.1138
_refine_ls_R_factor_gt 0.0829
_refine_ls_shift/su_max 0.000
_refine_ls_shift/su_mean 0.000
_refine_ls_structure_factor_coef Fsqd
_refine_ls_weighting_details 'w=1/[\s^2^(Fo^2^)+(0.1191P)^2^+8.4221P] where P=(Fo^2^+2Fc^2^)/3'
_refine_ls_weighting_scheme calc
_refine_ls_wR_factor_gt 0.2185
_refine_ls_wR_factor_ref 0.2454
_reflns_Friedel_coverage 0.000
_reflns_number_gt 11213
_reflns_number_total 15574
_reflns_threshold_expression 'I > 2\s(I)'
_cod_data_source_file c7dt03197a2.cif
_cod_data_source_block 8813sadabs
_cod_depositor_comments
;
The following automatic conversions were performed:

'_symmetry_cell_setting' value 'TRICLINIC' changed to 'triclinic'
according to
/home/data/users/saulius/crontab/automatic-downloads/rss-feeds/RSC/lib/dictionaries/cif_core.dic
dictionary named 'cif_core.dic' version 2.4.2 from 2011-04-26.

Automatic conversion script
Id: cif_fix_values 4973 2017-02-22 13:04:09Z antanas 
;
_cod_original_sg_symbol_Hall '-p 1'
_cod_original_sg_symbol_H-M P-1
_cod_database_code 7044758
_shelx_space_group_comment
;
The symmetry employed for this shelxl refinement is uniquely defined
by the following loop, which should always be used as a source of
symmetry information in preference to the above space-group names.
They are only intended as comments.
;
_shelx_estimated_absorpt_t_max 0.988
_shelx_estimated_absorpt_t_min 0.931
_olex2_refinement_description
;
1. Fixed Uiso
 At 1.2 times of:
  All C(H) groups
 At 1.5 times of:
  All C(H,H,H) groups
2. Others
 Fixed Sof: F10A(0.5) F10B(0.5) F12A(0.5) F12B(0.5) F2A(0.5) F2B(0.5) F3A(0.5)
 F3B(0.5) N99A(0.5) N99B(0.5) C98A(0.5) C98B(0.5)
3.a Ternary CH refined with riding coordinates:
 C4(H4), C7(H7), C10(H10), C13(H13), C44(H44), C47(H47), C50(H50), C53(H53)
3.b Aromatic/amide H refined with riding coordinates:
 C17(H17), C18(H18), C19(H19), C20(H20), C21(H21), C23(H23), C24(H24),
 C25(H25), C26(H26), C28(H28), C29(H29), C30(H30), C31(H31), C32(H32), C57(H57),
  C58(H58), C59(H59), C60(H60), C61(H61), C63(H63), C64(H64), C65(H65),
 C66(H66), C68(H68), C69(H69), C70(H70), C71(H71), C72(H72)
3.c Idealised Me refined as rotating group:
 C5(H5A,H5B,H5C), C6(H6A,H6B,H6C), C8(H8A,H8B,H8C), C9(H9A,H9B,H9C), C11(H11A,
 H11B,H11C), C12(H12A,H12B,H12C), C14(H14A,H14B,H14C), C15(H15A,H15B,H15C),
 C45(H45A,H45B,H45C), C46(H46A,H46B,H46C), C48(H48A,H48B,H48C), C49(H49A,H49B,
 H49C), C51(H51A,H51B,H51C), C52(H52A,H52B,H52C), C54(H54A,H54B,H54C), C55(H55A,
 H55B,H55C), C94(H94A,H94B,H94C), C97(H97A,H97B,H97C)
;
_shelxl_version_number 2014-3

loop_
_space_group_symop_operation_xyz
'x, y, z'
'-x, -y, -z'

loop_
_atom_site_label
_atom_site_type_symbol
_atom_site_fract_x
_atom_site_fract_y
_atom_site_fract_z
_atom_site_U_iso_or_equiv
_atom_site_adp_type
_atom_site_occupancy
_atom_site_site_symmetry_order
_atom_site_calc_flag
_atom_site_refinement_flags_posn
_atom_site_refinement_flags_occupancy
_atom_site_disorder_assembly
_atom_site_disorder_group
P1 P 0.70741(7) 0.61539(5) 0.77325(4) 0.01717(18) Uani 1 1 d . . . .
N1 N 0.3800(3) 0.72945(19) 0.79703(18) 0.0301(7) Uani 1 1 d . . . .
N2 N 0.3810(3) 0.50734(19) 0.71228(18) 0.0299(7) Uani 1 1 d . . . .
N3 N 0.8351(3) 0.4965(2) 0.6792(2) 0.0402(8) Uani 1 1 d . . . .
C1 C 0.5451(3) 0.62466(19) 0.77024(18) 0.0194(6) Uani 1 1 d . . . .
C2 C 0.4377(3) 0.6647(2) 0.77553(19) 0.0238(7) Uani 1 1 d . . . .
C3 C 0.4332(3) 0.5794(2) 0.74283(19) 0.0237(7) Uani 1 1 d . . . .
C4 C 0.4452(4) 0.8081(2) 0.8427(2) 0.0352(9) Uani 1 1 d . . . .
H4 H 0.3797 0.8474 0.8583 0.042 Uiso 1 1 calc R . . .
C5 C 0.5368(4) 0.8365(2) 0.7996(2) 0.0361(9) Uani 1 1 d . . . .
H5A H 0.6025 0.7992 0.7829 0.054 Uiso 1 1 calc GR . . .
H5B H 0.5745 0.8896 0.8303 0.054 Uiso 1 1 calc GR . . .
H5C H 0.4923 0.8390 0.7578 0.054 Uiso 1 1 calc GR . . .
C6 C 0.5028(4) 0.8054(3) 0.9110(2) 0.0396(10) Uani 1 1 d . . . .
H6A H 0.4366 0.7944 0.9394 0.059 Uiso 1 1 calc GR . . .
H6B H 0.5478 0.8568 0.9398 0.059 Uiso 1 1 calc GR . . .
H6C H 0.5612 0.7632 0.8980 0.059 Uiso 1 1 calc GR . . .
C7 C 0.2427(4) 0.7258(3) 0.7794(3) 0.0428(11) Uani 1 1 d . . . .
H7 H 0.2159 0.6697 0.7463 0.051 Uiso 1 1 calc R . . .
C8 C 0.2205(4) 0.7787(3) 0.7391(3) 0.0520(12) Uani 1 1 d . . . .
H8A H 0.2393 0.8347 0.7717 0.078 Uiso 1 1 calc GR . . .
H8B H 0.1328 0.7707 0.7216 0.078 Uiso 1 1 calc GR . . .
H8C H 0.2748 0.7649 0.6979 0.078 Uiso 1 1 calc GR . . .
C9 C 0.1704(4) 0.7463(4) 0.8479(3) 0.0572(14) Uani 1 1 d . . . .
H9A H 0.1953 0.7133 0.8733 0.086 Uiso 1 1 calc GR . . .
H9B H 0.0806 0.7360 0.8352 0.086 Uiso 1 1 calc GR . . .
H9C H 0.1886 0.8027 0.8793 0.086 Uiso 1 1 calc GR . . .
C10 C 0.2458(3) 0.4875(3) 0.6899(3) 0.0395(10) Uani 1 1 d . . . .
H10 H 0.2330 0.4281 0.6679 0.047 Uiso 1 1 calc R . . .
C11 C 0.2133(5) 0.5161(3) 0.6307(3) 0.0556(13) Uani 1 1 d . . . .
H11A H 0.2307 0.5740 0.6490 0.083 Uiso 1 1 calc GR . . .
H11B H 0.1244 0.5025 0.6163 0.083 Uiso 1 1 calc GR . . .
H11C H 0.2638 0.4900 0.5889 0.083 Uiso 1 1 calc GR . . .
C12 C 0.1642(4) 0.5164(3) 0.7550(3) 0.0501(12) Uani 1 1 d . . . .
H12A H 0.1866 0.4916 0.7882 0.075 Uiso 1 1 calc GR . . .
H12B H 0.0762 0.5018 0.7388 0.075 Uiso 1 1 calc GR . . .
H12C H 0.1773 0.5745 0.7799 0.075 Uiso 1 1 calc GR . . .
C13 C 0.4588(4) 0.4391(2) 0.7049(3) 0.0370(9) Uani 1 1 d . . . .
H13 H 0.5461 0.4619 0.7220 0.044 Uiso 1 1 calc R . . .
C14 C 0.4637(5) 0.3803(3) 0.6270(3) 0.0533(13) Uani 1 1 d . . . .
H14A H 0.3809 0.3527 0.6100 0.080 Uiso 1 1 calc GR . . .
H14B H 0.5245 0.3413 0.6237 0.080 Uiso 1 1 calc GR . . .
H14C H 0.4889 0.4091 0.5969 0.080 Uiso 1 1 calc GR . . .
C15 C 0.4120(4) 0.3999(3) 0.7545(3) 0.0465(11) Uani 1 1 d . . . .
H15A H 0.4094 0.4404 0.8039 0.070 Uiso 1 1 calc GR . . .
H15B H 0.4686 0.3596 0.7539 0.070 Uiso 1 1 calc GR . . .
H15C H 0.3279 0.3745 0.7377 0.070 Uiso 1 1 calc GR . . .
C16 C 0.7426(3) 0.57938(18) 0.84161(18) 0.0191(6) Uani 1 1 d . . . .
C17 C 0.6497(3) 0.5666(2) 0.88384(18) 0.0230(7) Uani 1 1 d . . . .
H17 H 0.5665 0.5795 0.8790 0.028 Uiso 1 1 calc R . . .
C18 C 0.6811(4) 0.5344(2) 0.93336(19) 0.0270(7) Uani 1 1 d . . . .
H18 H 0.6194 0.5252 0.9630 0.032 Uiso 1 1 calc R . . .
C19 C 0.8033(3) 0.5158(2) 0.9392(2) 0.0276(8) Uani 1 1 d . . . .
H19 H 0.8251 0.4928 0.9721 0.033 Uiso 1 1 calc R . . .
C20 C 0.8938(4) 0.5309(2) 0.8968(2) 0.0333(9) Uani 1 1 d . . . .
H20 H 0.9775 0.5189 0.9018 0.040 Uiso 1 1 calc R . . .
C21 C 0.8642(3) 0.56260(19) 0.84793(19) 0.0218(7) Uani 1 1 d . . . .
H21 H 0.9264 0.5728 0.8191 0.026 Uiso 1 1 calc R . . .
C22 C 0.7396(3) 0.54382(19) 0.68405(18) 0.0218(7) Uani 1 1 d . . . .
C23 C 0.6692(4) 0.5421(2) 0.6247(2) 0.0292(8) Uani 1 1 d . . . .
H23 H 0.6023 0.5756 0.6307 0.035 Uiso 1 1 calc R . . .
C24 C 0.7000(4) 0.4896(3) 0.5562(2) 0.0387(9) Uani 1 1 d . . . .
H24 H 0.6540 0.4870 0.5145 0.046 Uiso 1 1 calc R . . .
C25 C 0.7967(4) 0.4419(3) 0.5491(2) 0.0437(11) Uani 1 1 d . . . .
H25 H 0.8192 0.4067 0.5026 0.052 Uiso 1 1 calc R . . .
C26 C 0.8617(4) 0.4453(3) 0.6104(3) 0.0462(11) Uani 1 1 d . . . .
H26 H 0.9272 0.4109 0.6048 0.055 Uiso 1 1 calc R . . .
C27 C 0.7928(3) 0.70850(19) 0.79087(18) 0.0194(6) Uani 1 1 d . . . .
C28 C 0.8284(3) 0.7264(2) 0.7326(2) 0.0231(7) Uani 1 1 d . . . .
H28 H 0.8131 0.6881 0.6845 0.028 Uiso 1 1 calc R . . .
C29 C 0.8868(3) 0.8011(2) 0.7457(2) 0.0273(8) Uani 1 1 d . . . .
H29 H 0.9110 0.8140 0.7063 0.033 Uiso 1 1 calc R . . .
C30 C 0.9095(3) 0.8561(2) 0.8155(2) 0.0309(8) Uani 1 1 d . . . .
H30 H 0.9497 0.9069 0.8240 0.037 Uiso 1 1 calc R . . .
C31 C 0.8741(3) 0.8382(2) 0.8734(2) 0.0320(8) Uani 1 1 d . . . .
H31 H 0.8897 0.8768 0.9214 0.038 Uiso 1 1 calc R . . .
C32 C 0.8161(3) 0.7642(2) 0.86161(19) 0.0240(7) Uani 1 1 d . . . .
H32 H 0.7925 0.7516 0.9012 0.029 Uiso 1 1 calc R . . .
P2 P -0.16980(7) 0.10166(5) 0.76253(4) 0.01653(18) Uani 1 1 d . . . .
N4 N 0.1915(3) 0.04801(18) 0.69596(15) 0.0227(6) Uani 1 1 d . . . .
N5 N 0.1292(3) 0.22017(18) 0.86588(16) 0.0277(6) Uani 1 1 d . . . .
N6 N -0.3405(3) 0.08462(17) 0.84882(16) 0.0235(6) Uani 1 1 d . . . .
C41 C -0.0043(3) 0.10983(18) 0.76531(17) 0.0186(6) Uani 1 1 d . . . .
C42 C 0.1164(3) 0.09229(19) 0.74231(17) 0.0191(6) Uani 1 1 d . . . .
C43 C 0.0960(3) 0.15880(19) 0.80743(18) 0.0198(6) Uani 1 1 d . . . .
C44 C 0.1436(3) -0.0225(2) 0.63116(19) 0.0263(7) Uani 1 1 d . . . .
H44 H 0.2180 -0.0476 0.6045 0.032 Uiso 1 1 calc R . . .
C45 C 0.0664(4) 0.0017(2) 0.5804(2) 0.0336(8) Uani 1 1 d . . . .
H45A H 0.1156 0.0415 0.5686 0.050 Uiso 1 1 calc GR . . .
H45B H -0.0096 0.0246 0.6039 0.050 Uiso 1 1 calc GR . . .
H45C H 0.0435 -0.0452 0.5359 0.050 Uiso 1 1 calc GR . . .
C46 C 0.0753(4) -0.0838(2) 0.6531(2) 0.0341(8) Uani 1 1 d . . . .
H46A H 0.0032 -0.0607 0.6810 0.051 Uiso 1 1 calc GR . . .
H46B H 0.1321 -0.0998 0.6827 0.051 Uiso 1 1 calc GR . . .
H46C H 0.0466 -0.1306 0.6097 0.051 Uiso 1 1 calc GR . . .
C47 C 0.3300(3) 0.0665(2) 0.7080(2) 0.0310(8) Uani 1 1 d . . . .
H47 H 0.3449 0.1142 0.7545 0.037 Uiso 1 1 calc R . . .
C48 C 0.3847(4) 0.0883(3) 0.6489(3) 0.0440(11) Uani 1 1 d . . . .
H48A H 0.3374 0.1298 0.6432 0.066 Uiso 1 1 calc GR . . .
H48B H 0.3799 0.0410 0.6033 0.066 Uiso 1 1 calc GR . . .
H48C H 0.4723 0.1082 0.6620 0.066 Uiso 1 1 calc GR . . .
C49 C 0.3924(4) -0.0023(3) 0.7166(2) 0.0395(10) Uani 1 1 d . . . .
H49A H 0.3857 -0.0489 0.6705 0.059 Uiso 1 1 calc GR . . .
H49B H 0.3507 -0.0157 0.7536 0.059 Uiso 1 1 calc GR . . .
H49C H 0.4807 0.0136 0.7313 0.059 Uiso 1 1 calc GR . . .
C50 C 0.2571(4) 0.2565(3) 0.8895(3) 0.0471(11) Uani 1 1 d . . . .
H50 H 0.2475 0.3060 0.9337 0.056 Uiso 1 1 calc R . . .
C51 C 0.3363(4) 0.2064(3) 0.9137(3) 0.0534(12) Uani 1 1 d . . . .
H51A H 0.3392 0.1536 0.8745 0.080 Uiso 1 1 calc GR . . .
H51B H 0.3004 0.2008 0.9559 0.080 Uiso 1 1 calc GR . . .
H51C H 0.4211 0.2320 0.9266 0.080 Uiso 1 1 calc GR . . .
C52 C 0.3139(5) 0.2846(3) 0.8355(3) 0.0535(12) Uani 1 1 d . . . .
H52A H 0.2618 0.3236 0.8288 0.080 Uiso 1 1 calc GR . . .
H52B H 0.3190 0.2391 0.7892 0.080 Uiso 1 1 calc GR . . .
H52C H 0.3981 0.3095 0.8531 0.080 Uiso 1 1 calc GR . . .
C53 C 0.0224(4) 0.2632(2) 0.9113(2) 0.0334(8) Uani 1 1 d . . . .
H53 H -0.0565 0.2296 0.8892 0.040 Uiso 1 1 calc R . . .
C54 C 0.0354(4) 0.2677(2) 0.9872(2) 0.0402(10) Uani 1 1 d . . . .
H54A H 0.1072 0.3045 1.0125 0.060 Uiso 1 1 calc GR . . .
H54B H 0.0483 0.2146 0.9858 0.060 Uiso 1 1 calc GR . . .
H54C H -0.0407 0.2870 1.0126 0.060 Uiso 1 1 calc GR . . .
C55 C 0.0100(4) 0.3432(2) 0.9052(3) 0.0430(10) Uani 1 1 d . . . .
H55A H 0.0015 0.3346 0.8542 0.065 Uiso 1 1 calc GR . . .
H55B H 0.0847 0.3787 0.9276 0.065 Uiso 1 1 calc GR . . .
H55C H -0.0640 0.3676 0.9301 0.065 Uiso 1 1 calc GR . . .
C56 C -0.2152(3) 0.19594(19) 0.76558(18) 0.0199(6) Uani 1 1 d . . . .
C57 C -0.1645(3) 0.2227(2) 0.71548(19) 0.0248(7) Uani 1 1 d . . . .
H57 H -0.1126 0.1902 0.6794 0.030 Uiso 1 1 calc R . . .
C58 C -0.1907(3) 0.2977(2) 0.7189(2) 0.0295(8) Uani 1 1 d . . . .
H58 H -0.1571 0.3165 0.6848 0.035 Uiso 1 1 calc R . . .
C59 C -0.2661(3) 0.3450(2) 0.7723(2) 0.0286(8) Uani 1 1 d . . . .
H59 H -0.2840 0.3960 0.7744 0.034 Uiso 1 1 calc R . . .
C60 C -0.3153(3) 0.3180(2) 0.8224(2) 0.0278(8) Uani 1 1 d . . . .
H60 H -0.3656 0.3509 0.8591 0.033 Uiso 1 1 calc R . . .
C61 C -0.2913(3) 0.2431(2) 0.81902(19) 0.0237(7) Uani 1 1 d . . . .
H61 H -0.3262 0.2241 0.8527 0.028 Uiso 1 1 calc R . . .
C62 C -0.2160(3) 0.08624(18) 0.84190(17) 0.0180(6) Uani 1 1 d . . . .
C63 C -0.1300(3) 0.07362(18) 0.88789(18) 0.0204(6) Uani 1 1 d . . . .
H63 H -0.0428 0.0753 0.8804 0.024 Uiso 1 1 calc R . . .
C64 C -0.1770(4) 0.0584(2) 0.94551(19) 0.0274(7) Uani 1 1 d . . . .
H64 H -0.1221 0.0494 0.9786 0.033 Uiso 1 1 calc R . . .
C65 C -0.3046(4) 0.0565(2) 0.9538(2) 0.0289(8) Uani 1 1 d . . . .
H65 H -0.3387 0.0460 0.9925 0.035 Uiso 1 1 calc R . . .
C66 C -0.3827(3) 0.0702(2) 0.9048(2) 0.0274(7) Uani 1 1 d . . . .
H66 H -0.4702 0.0693 0.9114 0.033 Uiso 1 1 calc R . . .
C67 C -0.2382(3) 0.01850(19) 0.68609(17) 0.0190(6) Uani 1 1 d . . . .
C68 C -0.2578(3) -0.0544(2) 0.6928(2) 0.0273(7) Uani 1 1 d . . . .
H68 H -0.2322 -0.0593 0.7361 0.033 Uiso 1 1 calc R . . .
C69 C -0.3144(4) -0.1191(2) 0.6360(2) 0.0326(8) Uani 1 1 d . . . .
H69 H -0.3284 -0.1687 0.6404 0.039 Uiso 1 1 calc R . . .
C70 C -0.3511(4) -0.1122(2) 0.5728(2) 0.0337(9) Uani 1 1 d . . . .
H70 H -0.3884 -0.1574 0.5335 0.040 Uiso 1 1 calc R . . .
C71 C -0.3335(4) -0.0398(2) 0.5665(2) 0.0331(8) Uani 1 1 d . . . .
H71 H -0.3599 -0.0352 0.5232 0.040 Uiso 1 1 calc R . . .
C72 C -0.2773(3) 0.0262(2) 0.62343(19) 0.0263(7) Uani 1 1 d . . . .
H72 H -0.2658 0.0761 0.6194 0.032 Uiso 1 1 calc R . . .
F9 F 0.1686(2) 0.02177(18) 0.84027(14) 0.0502(7) Uani 1 1 d . . . .
F10A F 0.1218(9) 0.0479(6) 0.9529(5) 0.099(3) Uiso 0.5 1 d . P A 2
F10B F 0.1632(5) 0.0823(3) 0.9603(3) 0.0370(11) Uiso 0.5 1 d . P A 1
F11 F 0.3256(3) 0.0133(3) 0.9123(2) 0.0837(12) Uani 1 1 d . . . .
F12A F 0.1252(6) -0.0458(4) 0.9110(3) 0.0503(14) Uiso 0.5 1 d . P A 1
F12B F 0.1695(6) -0.0674(4) 0.8949(4) 0.0556(16) Uiso 0.5 1 d . P A 2
B3 B 0.1970(3) 0.0143(2) 0.9024(2) 0.0208(7) Uani 1 1 d . . . .
F5 F 0.2068(3) 0.5829(2) 0.95264(19) 0.0706(10) Uani 1 1 d . . . .
F6 F 0.3009(4) 0.7045(2) 1.00633(19) 0.0865(12) Uani 1 1 d . . . .
F7 F 0.4071(3) 0.6007(3) 0.99907(19) 0.0768(11) Uani 1 1 d . . . .
F8 F 0.3642(2) 0.62052(16) 0.89699(13) 0.0413(6) Uani 1 1 d . . . .
B2 B 0.3210(5) 0.6222(4) 0.9618(3) 0.0481(13) Uani 1 1 d . . . .
F1 F 0.9130(3) 0.68227(17) 0.3546(2) 0.0701(10) Uani 1 1 d . . . .
F2 F 0.8760(3) 0.7784(2) 0.31361(17) 0.0586(8) Uani 1 1 d . . . .
F3 F 0.7707(3) 0.7722(2) 0.4073(2) 0.0664(9) Uani 1 1 d . . . .
F4 F 0.9792(3) 0.80940(18) 0.42035(16) 0.0582(7) Uani 1 1 d . . . .
B1 B 0.8837(4) 0.7606(3) 0.3737(3) 0.0397(11) Uani 1 1 d . . . .
F2A F 0.5479(9) 0.2702(6) 0.4331(6) 0.106(3) Uiso 0.5 1 d . P B 1
F2B F 0.5760(6) 0.2312(4) 0.3840(4) 0.0676(17) Uiso 0.5 1 d . P B 2
F3A F 0.4578(7) 0.3869(5) 0.4720(4) 0.0745(18) Uiso 0.5 1 d . P B 1
F3B F 0.4961(9) 0.3362(6) 0.4703(5) 0.104(3) Uiso 0.5 1 d . P B 2
F57 F 0.4056(4) 0.2892(2) 0.3609(2) 0.0816(11) Uani 1 1 d . . . .
F70 F 0.5928(4) 0.3574(2) 0.3815(2) 0.0870(11) Uani 1 1 d . . . .
B5 B 0.5094(3) 0.31810(18) 0.39901(17) 0.0101(6) Uiso 1 1 d . . . .
N96 N 0.3628(4) 0.8842(3) 0.4821(2) 0.0554(11) Uani 1 1 d . . . .
C94 C 0.2444(6) 0.7608(3) 0.4887(4) 0.0709(17) Uani 1 1 d . . . .
H94A H 0.2820 0.7123 0.4571 0.106 Uiso 1 1 calc GR . . .
H94B H 0.1569 0.7588 0.4728 0.106 Uiso 1 1 calc GR . . .
H94C H 0.2484 0.7647 0.5386 0.106 Uiso 1 1 calc GR . . .
C95 C 0.3129(4) 0.8305(3) 0.4850(2) 0.0411(10) Uani 1 1 d . . . .
N99A N -0.0009(8) 0.3525(6) 0.4173(5) 0.051(2) Uiso 0.5 1 d . P C 1
N99B N -0.0156(9) 0.3155(6) 0.4208(5) 0.055(2) Uiso 0.5 1 d . P D 2
C97 C 0.1787(6) 0.3077(3) 0.4828(3) 0.0632(14) Uani 1 1 d . . . .
H97A H 0.2607 0.3204 0.4677 0.095 Uiso 1 1 calc GR . E 1
H97B H 0.1668 0.2502 0.4699 0.095 Uiso 1 1 calc GR . E 1
H97C H 0.1744 0.3361 0.5353 0.095 Uiso 1 1 calc GR . E 1
C98A C 0.0727(9) 0.3345(6) 0.4436(5) 0.036(2) Uiso 0.5 1 d . P C 1
C98B C 0.0769(8) 0.3140(6) 0.4503(5) 0.032(2) Uiso 0.5 1 d . P D 2

loop_
_atom_site_aniso_label
_atom_site_aniso_U_11
_atom_site_aniso_U_22
_atom_site_aniso_U_33
_atom_site_aniso_U_23
_atom_site_aniso_U_13
_atom_site_aniso_U_12
P1 0.0118(4) 0.0198(4) 0.0197(4) 0.0074(3) 0.0019(3) 0.0030(3)
N1 0.0217(15) 0.0390(18) 0.0366(18) 0.0205(15) 0.0050(13) 0.0144(13)
N2 0.0207(14) 0.0371(17) 0.0377(18) 0.0220(15) -0.0019(13) -0.0053(12)
N3 0.0272(17) 0.043(2) 0.045(2) 0.0120(17) 0.0106(15) 0.0054(14)
C1 0.0153(14) 0.0254(16) 0.0201(16) 0.0115(13) 0.0020(12) 0.0032(12)
C2 0.0164(15) 0.0376(19) 0.0234(17) 0.0179(15) 0.0032(13) 0.0064(13)
C3 0.0166(15) 0.0371(19) 0.0243(17) 0.0198(15) 0.0006(13) 0.0007(13)
C4 0.0305(19) 0.038(2) 0.039(2) 0.0160(18) 0.0062(17) 0.0157(16)
C5 0.036(2) 0.035(2) 0.038(2) 0.0142(18) 0.0030(17) 0.0089(16)
C6 0.039(2) 0.045(2) 0.033(2) 0.0113(19) 0.0063(18) 0.0179(18)
C7 0.0202(18) 0.056(3) 0.065(3) 0.036(2) 0.0043(18) 0.0140(17)
C8 0.031(2) 0.073(3) 0.068(3) 0.043(3) 0.000(2) 0.018(2)
C9 0.034(2) 0.079(4) 0.085(4) 0.056(3) 0.025(2) 0.028(2)
C10 0.0204(18) 0.054(3) 0.052(3) 0.032(2) -0.0106(17) -0.0085(17)
C11 0.049(3) 0.070(3) 0.058(3) 0.040(3) -0.026(2) -0.018(2)
C12 0.0216(19) 0.070(3) 0.070(3) 0.040(3) 0.001(2) 0.0001(19)
C13 0.0230(18) 0.035(2) 0.057(3) 0.024(2) 0.0005(17) -0.0034(15)
C14 0.048(3) 0.036(2) 0.064(3) 0.010(2) 0.011(2) -0.009(2)
C15 0.029(2) 0.053(3) 0.076(3) 0.046(3) -0.002(2) -0.0032(18)
C16 0.0190(15) 0.0161(14) 0.0207(16) 0.0053(13) -0.0002(12) 0.0040(11)
C17 0.0215(16) 0.0243(16) 0.0229(17) 0.0086(14) 0.0027(13) 0.0057(13)
C18 0.0351(19) 0.0217(16) 0.0222(17) 0.0069(14) -0.0002(14) -0.0007(14)
C19 0.0361(19) 0.0173(16) 0.0282(19) 0.0079(14) -0.0084(15) 0.0028(14)
C20 0.0270(18) 0.0222(17) 0.047(2) 0.0101(17) -0.0040(17) 0.0064(14)
C21 0.0161(15) 0.0172(15) 0.0311(18) 0.0081(14) 0.0034(13) 0.0039(12)
C22 0.0188(15) 0.0199(15) 0.0231(17) 0.0050(13) 0.0055(13) -0.0021(12)
C23 0.0318(19) 0.0325(19) 0.0226(18) 0.0102(15) 0.0052(15) 0.0005(15)
C24 0.046(2) 0.040(2) 0.0237(19) 0.0080(17) 0.0077(17) -0.0073(18)
C25 0.051(3) 0.036(2) 0.033(2) 0.0023(18) 0.020(2) -0.0043(19)
C26 0.031(2) 0.039(2) 0.061(3) 0.010(2) 0.022(2) 0.0087(17)
C27 0.0130(14) 0.0188(15) 0.0260(17) 0.0081(13) 0.0000(12) 0.0035(11)
C28 0.0178(15) 0.0227(16) 0.0279(18) 0.0090(14) 0.0027(13) 0.0028(12)
C29 0.0203(16) 0.0242(17) 0.041(2) 0.0162(16) 0.0039(15) 0.0033(13)
C30 0.0235(17) 0.0195(16) 0.050(2) 0.0136(16) -0.0034(16) 0.0036(13)
C31 0.0273(18) 0.0239(18) 0.035(2) 0.0005(15) -0.0080(15) 0.0087(14)
C32 0.0197(15) 0.0264(17) 0.0242(17) 0.0077(14) -0.0030(13) 0.0061(13)
P2 0.0141(4) 0.0171(4) 0.0181(4) 0.0065(3) -0.0003(3) 0.0036(3)
N4 0.0172(13) 0.0316(15) 0.0203(14) 0.0104(12) 0.0019(11) 0.0077(11)
N5 0.0322(16) 0.0254(15) 0.0220(15) 0.0068(12) -0.0074(12) -0.0029(12)
N6 0.0219(14) 0.0226(14) 0.0249(15) 0.0084(12) 0.0013(11) 0.0008(11)
C41 0.0184(15) 0.0194(15) 0.0181(15) 0.0072(13) -0.0002(12) 0.0053(12)
C42 0.0170(15) 0.0232(16) 0.0185(16) 0.0097(13) -0.0009(12) 0.0035(12)
C43 0.0179(15) 0.0227(16) 0.0205(16) 0.0101(13) -0.0002(12) 0.0027(12)
C44 0.0268(17) 0.0288(18) 0.0213(17) 0.0068(14) 0.0034(14) 0.0084(14)
C45 0.035(2) 0.042(2) 0.0234(18) 0.0116(17) -0.0024(15) 0.0069(16)
C46 0.036(2) 0.0273(19) 0.038(2) 0.0123(17) 0.0041(17) 0.0057(15)
C47 0.0170(16) 0.044(2) 0.030(2) 0.0126(17) 0.0047(14) 0.0061(15)
C48 0.026(2) 0.060(3) 0.055(3) 0.033(2) 0.0130(19) 0.0070(19)
C49 0.0209(18) 0.065(3) 0.041(2) 0.028(2) 0.0027(16) 0.0163(18)
C50 0.037(2) 0.053(3) 0.048(3) 0.020(2) -0.017(2) -0.019(2)
C51 0.032(2) 0.057(3) 0.074(4) 0.030(3) -0.009(2) 0.000(2)
C52 0.047(3) 0.056(3) 0.058(3) 0.026(3) 0.003(2) -0.013(2)
C53 0.039(2) 0.0246(18) 0.031(2) 0.0050(16) -0.0059(16) 0.0084(15)
C54 0.051(3) 0.029(2) 0.038(2) 0.0093(18) 0.0058(19) 0.0090(18)
C55 0.051(3) 0.027(2) 0.047(3) 0.0120(19) -0.019(2) -0.0005(17)
C56 0.0178(15) 0.0178(15) 0.0239(17) 0.0079(13) -0.0030(12) 0.0029(12)
C57 0.0257(17) 0.0240(17) 0.0255(18) 0.0102(14) 0.0025(14) 0.0046(13)
C58 0.0321(19) 0.0278(18) 0.033(2) 0.0172(16) -0.0009(15) 0.0015(14)
C59 0.0255(17) 0.0216(17) 0.039(2) 0.0124(16) -0.0046(15) 0.0032(13)
C60 0.0245(17) 0.0211(17) 0.034(2) 0.0060(15) 0.0000(15) 0.0058(13)
C61 0.0209(16) 0.0227(16) 0.0267(18) 0.0083(14) 0.0022(13) 0.0045(13)
C62 0.0189(15) 0.0144(14) 0.0178(15) 0.0034(12) -0.0001(12) 0.0015(11)
C63 0.0224(16) 0.0176(15) 0.0201(16) 0.0060(13) -0.0001(13) 0.0032(12)
C64 0.037(2) 0.0229(17) 0.0231(18) 0.0097(14) 0.0001(15) 0.0068(14)
C65 0.039(2) 0.0268(18) 0.0220(18) 0.0102(15) 0.0085(15) 0.0064(15)
C66 0.0253(17) 0.0259(17) 0.0294(19) 0.0092(15) 0.0074(14) 0.0018(13)
C67 0.0132(14) 0.0192(15) 0.0198(16) 0.0021(13) -0.0004(12) 0.0048(11)
C68 0.0322(19) 0.0215(16) 0.0260(18) 0.0062(14) -0.0014(15) 0.0105(14)
C69 0.038(2) 0.0200(17) 0.034(2) 0.0032(15) -0.0020(16) 0.0088(15)
C70 0.0286(19) 0.0304(19) 0.030(2) -0.0008(16) -0.0057(15) 0.0039(15)
C71 0.035(2) 0.036(2) 0.0247(19) 0.0084(16) -0.0085(15) 0.0020(16)
C72 0.0256(17) 0.0273(18) 0.0248(18) 0.0092(15) -0.0012(14) 0.0033(14)
F9 0.0462(15) 0.0807(19) 0.0460(15) 0.0453(15) 0.0135(12) 0.0262(13)
F11 0.0332(15) 0.145(4) 0.110(3) 0.090(3) -0.0028(17) 0.0059(18)
B3 0.0210(17) 0.0239(18) 0.0204(18) 0.0112(15) 0.0070(14) 0.0052(14)
F5 0.0415(16) 0.119(3) 0.073(2) 0.062(2) 0.0113(15) -0.0018(17)
F6 0.119(3) 0.088(3) 0.052(2) 0.0237(19) 0.022(2) 0.034(2)
F7 0.0474(17) 0.144(3) 0.078(2) 0.082(2) 0.0157(16) 0.0274(19)
F8 0.0329(12) 0.0642(16) 0.0407(14) 0.0334(13) 0.0150(10) 0.0166(11)
B2 0.034(3) 0.081(4) 0.045(3) 0.040(3) 0.013(2) 0.014(2)
F1 0.070(2) 0.0373(15) 0.107(3) 0.0318(17) 0.0281(19) 0.0041(14)
F2 0.0434(15) 0.082(2) 0.0615(19) 0.0412(17) -0.0032(13) 0.0012(14)
F3 0.0435(16) 0.080(2) 0.098(3) 0.057(2) 0.0250(16) 0.0140(14)
F4 0.0554(17) 0.0573(17) 0.0555(18) 0.0172(14) -0.0045(14) -0.0057(13)
B1 0.034(2) 0.031(2) 0.058(3) 0.024(2) 0.007(2) -0.0029(18)
F57 0.086(2) 0.059(2) 0.098(3) 0.030(2) -0.025(2) 0.0028(18)
F70 0.079(2) 0.096(3) 0.089(3) 0.041(2) 0.008(2) 0.001(2)
N96 0.064(3) 0.050(2) 0.057(3) 0.028(2) -0.014(2) 0.000(2)
C94 0.087(4) 0.050(3) 0.074(4) 0.023(3) 0.019(3) 0.003(3)
C95 0.050(3) 0.031(2) 0.037(2) 0.0077(18) 0.0016(19) 0.0069(19)
C97 0.074(4) 0.054(3) 0.055(3) 0.012(3) 0.007(3) 0.020(3)

loop_
_atom_type_symbol
_atom_type_description
_atom_type_scat_dispersion_real
_atom_type_scat_dispersion_imag
_atom_type_scat_source
C C 0.0033 0.0016 'International Tables Vol C Tables 4.2.6.8 and 6.1.1.4'
H H 0.0000 0.0000 'International Tables Vol C Tables 4.2.6.8 and 6.1.1.4'
B B 0.0013 0.0007 'International Tables Vol C Tables 4.2.6.8 and 6.1.1.4'
F F 0.0171 0.0103 'International Tables Vol C Tables 4.2.6.8 and 6.1.1.4'
N N 0.0061 0.0033 'International Tables Vol C Tables 4.2.6.8 and 6.1.1.4'
P P 0.1023 0.0942 'International Tables Vol C Tables 4.2.6.8 and 6.1.1.4'

loop_
_citation_id
_citation_doi
_citation_year
1 10.1039/C7DT03197A 2017

loop_
_exptl_crystal_face_index_h
_exptl_crystal_face_index_k
_exptl_crystal_face_index_l
_exptl_crystal_face_perp_dist
0.00 0.00 -1.00 0.0240
0.00 0.00 1.00 0.0420
0.00 1.00 0.00 0.1570
0.00 -1.00 0.00 0.2060
-2.00 -3.00 -1.00 0.1620
1.00 -1.00 0.00 0.1030
-1.00 1.00 0.00 0.1530
-3.00 0.00 -1.00 0.1630

loop_
_geom_angle_atom_site_label_1
_geom_angle_atom_site_label_2
_geom_angle_atom_site_label_3
_geom_angle
C1 P1 C16 108.33(15)
C1 P1 C22 104.82(16)
C1 P1 C27 111.05(15)
C16 P1 C22 111.58(15)
C27 P1 C16 111.10(15)
C27 P1 C22 109.79(15)
C2 N1 C4 121.4(3)
C2 N1 C7 119.9(3)
C4 N1 C7 118.6(3)
C3 N2 C10 124.5(3)
C3 N2 C13 118.2(3)
C10 N2 C13 117.1(3)
C22 N3 C26 116.1(4)
C2 C1 P1 155.7(3)
C2 C1 C3 62.2(3)
C3 C1 P1 141.2(3)
N1 C2 C1 151.4(4)
N1 C2 C3 149.4(3)
C1 C2 C3 59.1(2)
N2 C3 C1 144.8(3)
N2 C3 C2 156.4(3)
C1 C3 C2 58.8(2)
N1 C4 C5 111.5(3)
N1 C4 C6 110.3(3)
C6 C4 C5 114.2(4)
N1 C7 C8 109.3(3)
N1 C7 C9 109.9(4)
C8 C7 C9 114.0(4)
N2 C10 C11 110.1(3)
N2 C10 C12 111.3(4)
C12 C10 C11 115.0(4)
N2 C13 C14 112.2(4)
N2 C13 C15 109.6(3)
C14 C13 C15 112.8(4)
C17 C16 P1 121.1(2)
C21 C16 P1 116.5(3)
C21 C16 C17 122.3(3)
C16 C17 C18 118.6(3)
C19 C18 C17 119.5(3)
C18 C19 C20 120.0(3)
C21 C20 C19 121.1(3)
C20 C21 C16 118.5(3)
N3 C22 P1 117.2(3)
N3 C22 C23 123.9(3)
C23 C22 P1 118.8(3)
C24 C23 C22 117.9(4)
C25 C24 C23 119.8(4)
C24 C25 C26 119.5(4)
N3 C26 C25 122.7(4)
C28 C27 P1 118.8(3)
C28 C27 C32 120.6(3)
C32 C27 P1 120.5(3)
C29 C28 C27 119.3(3)
C30 C29 C28 120.1(3)
C29 C30 C31 120.6(3)
C30 C31 C32 120.3(3)
C31 C32 C27 119.1(3)
C41 P2 C56 104.97(15)
C41 P2 C62 107.00(15)
C41 P2 C67 113.78(14)
C56 P2 C62 111.30(15)
C67 P2 C56 112.96(15)
C67 P2 C62 106.75(15)
C42 N4 C44 121.4(3)
C42 N4 C47 120.1(3)
C44 N4 C47 118.4(3)
C43 N5 C50 126.8(3)
C43 N5 C53 115.7(3)
C50 N5 C53 117.3(3)
C66 N6 C62 116.5(3)
C42 C41 P2 158.2(3)
C43 C41 P2 140.2(3)
C43 C41 C42 61.5(2)
N4 C42 C41 150.4(3)
N4 C42 C43 150.5(3)
C41 C42 C43 59.1(2)
N5 C43 C41 145.4(3)
N5 C43 C42 155.2(3)
C41 C43 C42 59.4(2)
N4 C44 C45 111.3(3)
N4 C44 C46 110.6(3)
C46 C44 C45 113.6(3)
N4 C47 C48 111.2(3)
N4 C47 C49 110.4(3)
C48 C47 C49 112.9(3)
N5 C50 C51 112.8(4)
N5 C50 C52 111.4(4)
C51 C50 C52 115.4(4)
C54 C53 N5 111.0(3)
C54 C53 C55 115.1(3)
C55 C53 N5 110.1(3)
C57 C56 P2 117.2(2)
C57 C56 C61 121.1(3)
C61 C56 P2 121.5(3)
C56 C57 C58 119.1(3)
C59 C58 C57 119.9(3)
C60 C59 C58 120.4(3)
C61 C60 C59 120.2(3)
C60 C61 C56 119.2(3)
N6 C62 P2 112.8(2)
N6 C62 C63 124.9(3)
C63 C62 P2 122.2(2)
C62 C63 C64 117.2(3)
C65 C64 C63 118.9(3)
C64 C65 C66 119.4(3)
N6 C66 C65 123.1(3)
C68 C67 P2 117.7(3)
C72 C67 P2 121.7(3)
C72 C67 C68 120.4(3)
C69 C68 C67 119.5(3)
C68 C69 C70 120.3(4)
C69 C70 C71 120.3(4)
C70 C71 C72 120.1(4)
C67 C72 C71 119.4(3)
F9 B3 F10B 108.7(3)
F9 B3 F11 111.1(3)
F9 B3 F12A 112.9(4)
F9 B3 F12B 110.7(4)
F10A B3 F9 113.5(5)
F10A B3 F11 125.3(6)
F10A B3 F12B 97.8(6)
F11 B3 F10B 105.1(4)
F11 B3 F12B 94.7(4)
F12A B3 F10B 102.5(4)
F12A B3 F11 115.8(4)
F5 B2 F6 104.8(4)
F5 B2 F8 111.5(5)
F7 B2 F5 115.0(5)
F7 B2 F6 105.6(5)
F7 B2 F8 112.3(4)
F8 B2 F6 106.9(4)
F1 B1 F4 107.5(4)
F2 B1 F1 110.6(4)
F2 B1 F3 109.5(4)
F2 B1 F4 108.9(3)
F3 B1 F1 109.7(3)
F3 B1 F4 110.5(4)
F2A B5 F3A 95.5(5)
F3B B5 F2B 94.1(5)
F57 B5 F2A 111.9(5)
F57 B5 F2B 99.0(3)
F57 B5 F3A 100.9(4)
F57 B5 F3B 112.6(5)
F70 B5 F2A 117.4(5)
F70 B5 F2B 102.8(4)
F70 B5 F3A 101.7(4)
F70 B5 F3B 117.9(5)
F70 B5 F57 122.6(4)
N96 C95 C94 178.5(6)
N99A C98A C97 179.0(11)
N99B C98B C97 176.3(12)

loop_
_geom_bond_atom_site_label_1
_geom_bond_atom_site_label_2
_geom_bond_distance
P1 C1 1.762(3)
P1 C16 1.792(3)
P1 C22 1.811(3)
P1 C27 1.788(3)
N1 C2 1.291(5)
N1 C4 1.490(5)
N1 C7 1.500(5)
N2 C3 1.301(5)
N2 C10 1.491(5)
N2 C13 1.503(5)
N3 C22 1.360(5)
N3 C26 1.377(6)
C1 C2 1.384(4)
C1 C3 1.388(5)
C2 C3 1.431(5)
C4 C5 1.524(6)
C4 C6 1.520(6)
C7 C8 1.517(6)
C7 C9 1.520(7)
C10 C11 1.524(6)
C10 C12 1.520(7)
C13 C14 1.517(7)
C13 C15 1.520(6)
C16 C17 1.391(5)
C16 C21 1.372(4)
C17 C18 1.392(5)
C18 C19 1.388(5)
C19 C20 1.390(6)
C20 C21 1.369(5)
C22 C23 1.394(5)
C23 C24 1.393(5)
C24 C25 1.370(7)
C25 C26 1.386(7)
C27 C28 1.393(5)
C27 C32 1.394(5)
C28 C29 1.393(5)
C29 C30 1.375(6)
C30 C31 1.386(6)
C31 C32 1.386(5)
P2 C41 1.771(3)
P2 C56 1.800(3)
P2 C62 1.804(3)
P2 C67 1.790(3)
N4 C42 1.297(4)
N4 C44 1.483(5)
N4 C47 1.498(4)
N5 C43 1.292(4)
N5 C50 1.472(5)
N5 C53 1.531(5)
N6 C62 1.345(4)
N6 C66 1.337(5)
C41 C42 1.395(4)
C41 C43 1.391(5)
C42 C43 1.425(5)
C44 C45 1.518(5)
C44 C46 1.517(5)
C47 C48 1.515(6)
C47 C49 1.527(5)
C50 C51 1.494(7)
C50 C52 1.501(7)
C53 C54 1.503(6)
C53 C55 1.530(5)
C56 C57 1.391(5)
C56 C61 1.396(5)
C57 C58 1.394(5)
C58 C59 1.392(5)
C59 C60 1.389(5)
C60 C61 1.385(5)
C62 C63 1.389(5)
C63 C64 1.394(5)
C64 C65 1.382(5)
C65 C66 1.390(5)
C67 C68 1.398(5)
C67 C72 1.387(5)
C68 C69 1.378(5)
C69 C70 1.384(6)
C70 C71 1.384(6)
C71 C72 1.391(5)
F9 B3 1.345(4)
F10A B3 1.288(10)
F10B B3 1.400(6)
F11 B3 1.393(5)
F12A B3 1.375(7)
F12B B3 1.455(7)
F5 B2 1.355(6)
F6 B2 1.448(7)
F7 B2 1.351(6)
F8 B2 1.384(5)
F1 B1 1.387(5)
F2 B1 1.377(6)
F3 B1 1.385(6)
F4 B1 1.388(6)
F2A B5 1.387(10)
F2B B5 1.702(7)
F3A B5 1.643(8)
F3B B5 1.354(10)
F57 B5 1.301(5)
F70 B5 1.256(5)
N96 C95 1.115(6)
C94 C95 1.463(7)
N99A C98A 1.081(13)
N99B C98B 1.154(13)
C97 C98A 1.582(12)
C97 C98B 1.299(11)

loop_
_cod_changelog_entry_id
_cod_changelog_entry_author
_cod_changelog_entry_date
_cod_changelog_entry_text
1 'Vaitkus, Antanas' 2022-06-28T20:23:00+03:00
;
 Removed the '_chemical_name_systematic' data item that had an incorrect value.
;
